data_7063707
loop_
_publ_author_name
'Rajput, Sagrika'
'M. T., Nithya'
'Dhala, Sasmita'
'Venkatasubbaiah, Krishnan'
'Nembenna, Sharanappa'

_publ_section_title
;
 Exploring tetra-coordinate bis-guanidinate-supported boron complexes:
 synthesis, characterization, and photophysical properties
;
_journal_issue 16
_journal_name_full 'New Journal of Chemistry'
_journal_page_first 6731
_journal_page_last 6740
_journal_paper_doi 10.1039/D5NJ00446B
_journal_volume 49
_journal_year 2025
_chemical_formula_moiety 'C48 H58 B N5 O2'
_chemical_formula_sum 'C48 H58 B N5 O2'
_chemical_formula_weight 747.80
_space_group_crystal_system monoclinic
_space_group_IT_number 14
_space_group_name_Hall '-P 2yn'
_space_group_name_H-M_alt 'P 1 21/n 1'
_atom_sites_solution_hydrogens geom
_atom_sites_solution_primary iterative
_audit_creation_date 2024-08-06
_audit_creation_method
;
Olex2 1.5-ac5-021
(compiled 2022.02.15 svn.rf212a0ae for Rigaku Oxford Diffraction, GUI svn.r6439)
;
_audit_update_record
;
2024-10-03 deposited with the CCDC.	2025-03-18 downloaded from the CCDC.
;
_cell_angle_alpha 90
_cell_angle_beta 103.435(2)
_cell_angle_gamma 90
_cell_formula_units_Z 4
_cell_length_a 14.4681(3)
_cell_length_b 16.5069(4)
_cell_length_c 17.7735(4)
_cell_measurement_reflns_used 20851
_cell_measurement_temperature 100.00(11)
_cell_measurement_theta_max 77.8110
_cell_measurement_theta_min 3.6040
_cell_volume 4128.57(16)
_computing_cell_refinement 'CrysAlisPro 1.171.42.89a (Rigaku OD, 2023)'
_computing_data_collection 'CrysAlisPro 1.171.42.89a (Rigaku OD, 2023)'
_computing_data_reduction 'CrysAlisPro 1.171.42.89a (Rigaku OD, 2023)'
_computing_molecular_graphics 'Olex2 1.5-ac5-021 (Dolomanov et al., 2009)'
_computing_publication_material 'Olex2 1.5-ac5-021 (Dolomanov et al., 2009)'
_computing_structure_refinement 'SHELXL 2014/7 (Sheldrick, 2015)'
_computing_structure_solution 'olex2.solve 1.5-ac5-021 (Bourhis et al., 2015)'
_diffrn_ambient_temperature 100.00(11)
_diffrn_detector_area_resol_mean 5.8140
_diffrn_detector_type 'Pilatus 200K'
_diffrn_measured_fraction_theta_full 1.000
_diffrn_measured_fraction_theta_max 0.975
_diffrn_measurement_details
;
List of Runs (angles in degrees, time in seconds):

  # Type    Start    End  Width  t~exp~   \w     \q     \k     \f   Frames
#--------------------------------------------------------------------------
  1  \w   -104.00 -35.00   0.50    2.79    --  -38.50 -39.00-129.00  138
  2  \w    -42.00  28.00   0.50    2.79    --  -38.50  39.00  24.00  140
  3  \w    -17.00  53.00   0.50    2.79    --   49.06 -39.00-129.00  140
  4  \w     46.00 115.00   0.50    2.79    --   49.06  39.00  24.00  138
  5  \w     42.00 111.00   0.50    9.81    --  107.46 -39.00-129.00  138
  6  \w    104.00 173.00   0.50    9.81    --  107.46  39.00  24.00  138
  7  \w   -108.00 -33.00   0.50    2.79    --  -38.50 -19.00 -90.00  150
  8  \w    -14.00  61.00   0.50    2.79    --   49.06 -57.00  60.00  150
  9  \w     28.00  98.00   0.50    2.79    --   49.06-125.00 120.00  140
 10  \w     43.00 112.00   0.50    9.81    --  107.46 -45.00  30.00  138
 11  \w     45.00 113.00   0.50    9.81    --  107.46-125.00   0.00  136
 12  \w     39.00 107.00   0.50    9.81    --  107.46 -94.00  30.00  136
 13  \w    103.00 172.00   0.50    9.81    --  107.46  77.00 120.00  138
 14  \w     45.00 121.00   0.50    9.81    --  107.46 -61.00-180.00  152
 15  \w     39.00 107.00   0.50    9.81    --  107.46 -94.00 150.00  136
 16  \w     58.00 113.00   0.50    9.81    --  107.46-125.00  90.00  110
 17  \w    105.00 175.00   0.50    9.81    --  107.46  15.00  90.00  140
 18  \w    117.00 157.00   0.50    9.81    --  107.46  77.00 -60.00   80
 19  \w    104.00 141.00   0.50    9.81    --  107.46  77.00  90.00   74
 20  \w     44.00  71.00   0.50    9.81    --  107.46 -77.00  30.00   54
 21  \w     83.00 111.00   0.50    9.81    --  107.46 -77.00  30.00   56
 22  \w     53.00  89.00   0.50    9.81    --  107.46 -61.00   0.00   72
;
_diffrn_measurement_device 'four-circle diffractometer'
_diffrn_measurement_device_type 'SuperNova, Dual, Cu at home/near, Pilatus 200K'
_diffrn_measurement_method '\w scans'
_diffrn_radiation_type CuK\a
_diffrn_radiation_wavelength 1.54184
_diffrn_reflns_av_R_equivalents 0.0393
_diffrn_reflns_av_unetI/netI 0.0280
_diffrn_reflns_Laue_measured_fraction_full 1.000
_diffrn_reflns_Laue_measured_fraction_max 0.975
_diffrn_reflns_limit_h_max 18
_diffrn_reflns_limit_h_min -17
_diffrn_reflns_limit_k_max 19
_diffrn_reflns_limit_k_min -20
_diffrn_reflns_limit_l_max 22
_diffrn_reflns_limit_l_min -21
_diffrn_reflns_number 33423
_diffrn_reflns_point_group_measured_fraction_full 1.000
_diffrn_reflns_point_group_measured_fraction_max 0.975
_diffrn_reflns_theta_full 67.684
_diffrn_reflns_theta_max 78.228
_diffrn_reflns_theta_min 3.560
_exptl_absorpt_coefficient_mu 0.568
_exptl_absorpt_correction_T_max 1.00000
_exptl_absorpt_correction_T_min 0.64659
_exptl_absorpt_correction_type multi-scan
_exptl_absorpt_process_details
;
CrysAlisPro 1.171.42.89a (Rigaku Oxford Diffraction, 2023)
Empirical absorption correction using spherical harmonics,
implemented in SCALE3 ABSPACK scaling algorithm.
;
_exptl_crystal_colour 'metallic light colourless'
_exptl_crystal_colour_lustre metallic
_exptl_crystal_colour_modifier light
_exptl_crystal_colour_primary colourless
_exptl_crystal_density_diffrn 1.203
_exptl_crystal_description block
_exptl_crystal_F_000 1608
_exptl_crystal_size_max 0.2
_exptl_crystal_size_mid 0.18
_exptl_crystal_size_min 0.17
_refine_diff_density_max 0.403
_refine_diff_density_min -0.363
_refine_diff_density_rms 0.077
_refine_ls_extinction_method none
_refine_ls_goodness_of_fit_ref 1.049
_refine_ls_hydrogen_treatment constr
_refine_ls_matrix_type full
_refine_ls_number_parameters 513
_refine_ls_number_reflns 8637
_refine_ls_number_restraints 0
_refine_ls_restrained_S_all 1.049
_refine_ls_R_factor_all 0.0591
_refine_ls_R_factor_gt 0.0521
_refine_ls_shift/su_max 0.001
_refine_ls_shift/su_mean 0.000
_refine_ls_structure_factor_coef Fsqd
_refine_ls_weighting_details 'w=1/[\s^2^(Fo^2^)+(0.0870P)^2^+1.1910P] where P=(Fo^2^+2Fc^2^)/3'
_refine_ls_weighting_scheme calc
_refine_ls_wR_factor_gt 0.1385
_refine_ls_wR_factor_ref 0.1448
_reflns_Friedel_coverage 0.000
_reflns_number_gt 7407
_reflns_number_total 8637
_reflns_threshold_expression 'I > 2\s(I)'
_cod_data_source_file d5nj00446b2.cif
_cod_data_source_block sr-c3-211_auto
_cod_depositor_comments 'Adding full bibliography for 7063704--7063710.cif.'
_cod_database_code 7063707
_shelx_shelxl_version_number 2014/7
_shelx_space_group_comment
;
The symmetry employed for this shelxl refinement is uniquely defined
by the following loop, which should always be used as a source of
symmetry information in preference to the above space-group names.
They are only intended as comments.
;
_shelx_estimated_absorpt_t_max 0.910
_shelx_estimated_absorpt_t_min 0.895
_olex2_refinement_description
;
1. Fixed Uiso
 At 1.2 times of:
  All C(H) groups, All C(H,H) groups, All N(H) groups
 At 1.5 times of:
  All C(H,H,H) groups
2.a Secondary CH2 refined with riding coordinates:
 C31(H31a,H31b), C21(H21a,H21b), C33(H33a,H33b), C23(H23a,H23b), C55(H55a,
 H55b), C53(H53a,H53b), C42(H42a,H42b), C44(H44a,H44b)
2.b Aromatic/amide H refined with riding coordinates:
 N5(H5), N4(H4), C51(H51), C4(H4a), C49(H49), C7(H7), C50(H50), C28(H28),
 C29(H29), C40(H40), C27(H27), C6(H6), C19(H19), C18(H18), C38(H38), C17(H17),
 C5(H5a), C39(H39)
2.c Idealised Me refined as rotating group:
 C56(H56a,H56b,H56c), C22(H22a,H22b,H22c), C32(H32a,H32b,H32c), C24(H24a,H24b,
 H24c), C45(H45a,H45b,H45c), C34(H34a,H34b,H34c), C54(H54a,H54b,H54c), C43(H43a,
 H43b,H43c)
;
_olex2_submission_special_instructions 'No special instructions were received'
_oxdiff_exptl_absorpt_empirical_details
;
Empirical correction (ABSPACK) includes:
- Absorption correction using spherical harmonics
- Frame scaling
;

loop_
_space_group_symop_operation_xyz
'x, y, z'
'-x+1/2, y+1/2, -z+1/2'
'-x, -y, -z'
'x-1/2, -y-1/2, z-1/2'

loop_
_atom_site_label
_atom_site_type_symbol
_atom_site_fract_x
_atom_site_fract_y
_atom_site_fract_z
_atom_site_U_iso_or_equiv
_atom_site_adp_type
_atom_site_occupancy
_atom_site_site_symmetry_order
_atom_site_calc_flag
_atom_site_refinement_flags_posn
_atom_site_refinement_flags_adp
_atom_site_refinement_flags_occupancy
_atom_site_disorder_assembly
_atom_site_disorder_group
O2 O 0.87856(7) 0.74744(6) 0.42340(5) 0.0257(2) Uani 1 1 d . . . . .
O1 O 0.91244(6) 0.75900(6) 0.55876(5) 0.0247(2) Uani 1 1 d . . . . .
N5 N 0.62816(8) 0.88992(7) 0.49694(7) 0.0251(2) Uani 1 1 d . . . . .
H5 H 0.6493 0.9349 0.4803 0.030 Uiso 1 1 calc R U . . .
N4 N 0.63214(8) 0.61350(7) 0.50460(7) 0.0260(2) Uani 1 1 d . . . . .
H4 H 0.6628 0.5670 0.5098 0.031 Uiso 1 1 calc R U . . .
N2 N 0.76516(7) 0.82586(7) 0.48007(6) 0.0229(2) Uani 1 1 d . . . . .
N3 N 0.63665(8) 0.75194(7) 0.50681(7) 0.0247(2) Uani 1 1 d . . . . .
N1 N 0.77198(7) 0.67675(7) 0.49388(6) 0.0233(2) Uani 1 1 d . . . . .
C1 C 0.68207(9) 0.68226(8) 0.50146(7) 0.0234(3) Uani 1 1 d . . . . .
C3 C 0.97396(10) 0.75246(8) 0.45268(8) 0.0268(3) Uani 1 1 d . . . . .
C47 C 0.54222(9) 0.89438(8) 0.52470(8) 0.0255(3) Uani 1 1 d . . . . .
C25 C 0.79735(9) 0.89996(8) 0.45126(8) 0.0248(3) Uani 1 1 d . . . . .
C2 C 0.67853(9) 0.82115(8) 0.49482(7) 0.0229(3) Uani 1 1 d . . . . .
C36 C 0.53178(10) 0.61248(8) 0.49994(8) 0.0276(3) Uani 1 1 d . . . . .
C8 C 0.99385(10) 0.75868(8) 0.53336(8) 0.0262(3) Uani 1 1 d . . . . .
C15 C 0.81530(9) 0.59787(8) 0.49363(8) 0.0258(3) Uani 1 1 d . . . . .
C20 C 0.81465(9) 0.56019(9) 0.42259(9) 0.0298(3) Uani 1 1 d . . . . .
C52 C 0.45488(10) 0.87180(8) 0.47599(8) 0.0272(3) Uani 1 1 d . . . . .
C51 C 0.37304(10) 0.88057(9) 0.50418(9) 0.0302(3) Uani 1 1 d . . . . .
H51 H 0.3133 0.8652 0.4725 0.036 Uiso 1 1 calc R U . . .
C48 C 0.54789(10) 0.92544(8) 0.59882(8) 0.0288(3) Uani 1 1 d . . . . .
C4 C 1.04508(11) 0.75106(9) 0.41337(10) 0.0329(3) Uani 1 1 d . . . . .
H4A H 1.0313 0.7473 0.3586 0.039 Uiso 1 1 calc R U . . .
C30 C 0.77743(9) 0.91077(9) 0.37095(8) 0.0280(3) Uani 1 1 d . . . . .
C49 C 0.46400(11) 0.93336(9) 0.62409(9) 0.0329(3) Uani 1 1 d . . . . .
H49 H 0.4665 0.9543 0.6743 0.040 Uiso 1 1 calc R U . . .
C37 C 0.49858(10) 0.63327(9) 0.56534(9) 0.0319(3) Uani 1 1 d . . . . .
C26 C 0.85088(9) 0.95650(8) 0.50276(8) 0.0272(3) Uani 1 1 d . . . . .
C41 C 0.47114(10) 0.58731(9) 0.43060(9) 0.0317(3) Uani 1 1 d . . . . .
C7 C 1.08614(10) 0.76231(9) 0.57662(9) 0.0316(3) Uani 1 1 d . . . . .
H7 H 1.0997 0.7658 0.6314 0.038 Uiso 1 1 calc R U . . .
C16 C 0.85675(9) 0.56069(9) 0.56450(9) 0.0286(3) Uani 1 1 d . . . . .
C50 C 0.37730(10) 0.91133(9) 0.57742(9) 0.0329(3) Uani 1 1 d . . . . .
H50 H 0.3208 0.9173 0.5955 0.039 Uiso 1 1 calc R U . . .
C31 C 0.87336(10) 0.94275(9) 0.58922(8) 0.0305(3) Uani 1 1 d . . . . .
H31A H 0.9308 0.9084 0.6036 0.037 Uiso 1 1 calc R U . . .
H31B H 0.8202 0.9123 0.6022 0.037 Uiso 1 1 calc R U . . .
C21 C 0.86041(10) 0.60011(9) 0.64180(8) 0.0325(3) Uani 1 1 d . . . . .
H21A H 0.8259 0.5659 0.6719 0.039 Uiso 1 1 calc R U . . .
H21B H 0.8282 0.6534 0.6335 0.039 Uiso 1 1 calc R U . . .
C33 C 0.71909(10) 0.85180(10) 0.31431(8) 0.0336(3) Uani 1 1 d . . . . .
H33A H 0.6586 0.8781 0.2883 0.040 Uiso 1 1 calc R U . . .
H33B H 0.7035 0.8043 0.3431 0.040 Uiso 1 1 calc R U . . .
C28 C 0.86671(10) 1.03579(9) 0.39208(10) 0.0348(3) Uani 1 1 d . . . . .
H28 H 0.8909 1.0822 0.3716 0.042 Uiso 1 1 calc R U . . .
C29 C 0.81437(10) 0.97933(9) 0.34261(9) 0.0332(3) Uani 1 1 d . . . . .
H29 H 0.8033 0.9873 0.2883 0.040 Uiso 1 1 calc R U . . .
C23 C 0.77041(10) 0.59834(10) 0.34545(9) 0.0343(3) Uani 1 1 d . . . . .
H23A H 0.7475 0.6532 0.3543 0.041 Uiso 1 1 calc R U . . .
H23B H 0.7147 0.5657 0.3194 0.041 Uiso 1 1 calc R U . . .
C40 C 0.37399(11) 0.58449(10) 0.42783(10) 0.0389(4) Uani 1 1 d . . . . .
H40 H 0.3311 0.5671 0.3817 0.047 Uiso 1 1 calc R U . . .
C55 C 0.45149(10) 0.83995(10) 0.39600(8) 0.0316(3) Uani 1 1 d . . . . .
H55A H 0.4950 0.7930 0.4006 0.038 Uiso 1 1 calc R U . . .
H55B H 0.4761 0.8825 0.3666 0.038 Uiso 1 1 calc R U . . .
C53 C 0.64130(10) 0.94767(10) 0.65308(9) 0.0336(3) Uani 1 1 d . . . . .
H53A H 0.6296 0.9888 0.6903 0.040 Uiso 1 1 calc R U . . .
H53B H 0.6835 0.9723 0.6228 0.040 Uiso 1 1 calc R U . . .
C56 C 0.35400(10) 0.81380(10) 0.34918(9) 0.0356(3) Uani 1 1 d . . . . .
H56A H 0.3593 0.7950 0.2981 0.053 Uiso 1 1 calc R U . . .
H56B H 0.3101 0.8598 0.3432 0.053 Uiso 1 1 calc R U . . .
H56C H 0.3298 0.7697 0.3762 0.053 Uiso 1 1 calc R U . . .
C27 C 0.88413(10) 1.02506(9) 0.47135(9) 0.0324(3) Uani 1 1 d . . . . .
H27 H 0.9192 1.0649 0.5048 0.039 Uiso 1 1 calc R U . . .
C6 C 1.15923(10) 0.76066(9) 0.53694(11) 0.0367(4) Uani 1 1 d . . . . .
H6 H 1.2235 0.7632 0.5653 0.044 Uiso 1 1 calc R U . . .
C19 C 0.85703(10) 0.48386(9) 0.42453(10) 0.0352(3) Uani 1 1 d . . . . .
H19 H 0.8570 0.4570 0.3772 0.042 Uiso 1 1 calc R U . . .
C18 C 0.89886(10) 0.44672(9) 0.49335(11) 0.0367(3) Uani 1 1 d . . . . .
H18 H 0.9282 0.3952 0.4932 0.044 Uiso 1 1 calc R U . . .
C42 C 0.56847(12) 0.65559(10) 0.63933(9) 0.0371(3) Uani 1 1 d . . . . .
H42A H 0.6053 0.7031 0.6290 0.044 Uiso 1 1 calc R U . . .
H42B H 0.6137 0.6101 0.6540 0.044 Uiso 1 1 calc R U . . .
C38 C 0.40083(11) 0.63068(10) 0.55878(11) 0.0390(4) Uani 1 1 d . . . . .
H38 H 0.3760 0.6458 0.6017 0.047 Uiso 1 1 calc R U . . .
C17 C 0.89815(10) 0.48440(9) 0.56258(10) 0.0339(3) Uani 1 1 d . . . . .
H17 H 0.9263 0.4580 0.6098 0.041 Uiso 1 1 calc R U . . .
C44 C 0.50714(12) 0.56554(10) 0.36005(9) 0.0367(3) Uani 1 1 d . . . . .
H44A H 0.4647 0.5240 0.3299 0.044 Uiso 1 1 calc R U . . .
H44B H 0.5713 0.5414 0.3769 0.044 Uiso 1 1 calc R U . . .
C22 C 0.96277(11) 0.61189(11) 0.68788(9) 0.0379(3) Uani 1 1 d . . . . .
H22A H 0.9979 0.6439 0.6573 0.057 Uiso 1 1 calc R U . . .
H22B H 0.9933 0.5589 0.6997 0.057 Uiso 1 1 calc R U . . .
H22C H 0.9628 0.6405 0.7362 0.057 Uiso 1 1 calc R U . . .
C5 C 1.13920(11) 0.75544(9) 0.45753(11) 0.0374(4) Uani 1 1 d . . . . .
H5A H 1.1900 0.7548 0.4320 0.045 Uiso 1 1 calc R U . . .
C32 C 0.89006(12) 1.01960(10) 0.63815(10) 0.0387(4) Uani 1 1 d . . . . .
H32A H 0.8369 1.0570 0.6205 0.058 Uiso 1 1 calc R U . . .
H32B H 0.9492 1.0454 0.6329 0.058 Uiso 1 1 calc R U . . .
H32C H 0.8948 1.0057 0.6925 0.058 Uiso 1 1 calc R U . . .
C24 C 0.83940(12) 0.60480(11) 0.29210(10) 0.0412(4) Uani 1 1 d . . . . .
H24A H 0.8070 0.6299 0.2431 0.062 Uiso 1 1 calc R U . . .
H24B H 0.8613 0.5505 0.2821 0.062 Uiso 1 1 calc R U . . .
H24C H 0.8941 0.6381 0.3170 0.062 Uiso 1 1 calc R U . . .
C45 C 0.51236(12) 0.63792(11) 0.30763(10) 0.0410(4) Uani 1 1 d . . . . .
H45A H 0.5355 0.6199 0.2628 0.061 Uiso 1 1 calc R U . . .
H45B H 0.5559 0.6786 0.3365 0.061 Uiso 1 1 calc R U . . .
H45C H 0.4490 0.6617 0.2900 0.061 Uiso 1 1 calc R U . . .
B1 B 0.83238(10) 0.75224(9) 0.48906(9) 0.0238(3) Uani 1 1 d . . . . .
C39 C 0.33922(11) 0.60641(10) 0.49075(11) 0.0425(4) Uani 1 1 d . . . . .
H39 H 0.2728 0.6049 0.4875 0.051 Uiso 1 1 calc R U . . .
C34 C 0.76999(12) 0.82280(12) 0.25304(9) 0.0432(4) Uani 1 1 d . . . . .
H34A H 0.7796 0.8687 0.2207 0.065 Uiso 1 1 calc R U . . .
H34B H 0.7313 0.7815 0.2206 0.065 Uiso 1 1 calc R U . . .
H34C H 0.8317 0.7996 0.2784 0.065 Uiso 1 1 calc R U . . .
C54 C 0.69131(12) 0.87499(11) 0.69762(10) 0.0433(4) Uani 1 1 d . . . . .
H54A H 0.7028 0.8339 0.6610 0.065 Uiso 1 1 calc R U . . .
H54B H 0.6512 0.8520 0.7297 0.065 Uiso 1 1 calc R U . . .
H54C H 0.7521 0.8923 0.7307 0.065 Uiso 1 1 calc R U . . .
C43 C 0.52675(15) 0.67523(12) 0.70794(11) 0.0499(4) Uani 1 1 d . . . . .
H43A H 0.4845 0.7222 0.6956 0.075 Uiso 1 1 calc R U . . .
H43B H 0.5782 0.6876 0.7530 0.075 Uiso 1 1 calc R U . . .
H43C H 0.4906 0.6286 0.7196 0.075 Uiso 1 1 calc R U . . .

loop_
_atom_site_aniso_label
_atom_site_aniso_U_11
_atom_site_aniso_U_22
_atom_site_aniso_U_33
_atom_site_aniso_U_23
_atom_site_aniso_U_13
_atom_site_aniso_U_12
O2 0.0228(5) 0.0267(5) 0.0290(5) -0.0001(4) 0.0091(4) 0.0005(3)
O1 0.0219(4) 0.0234(5) 0.0291(5) -0.0008(4) 0.0065(4) 0.0001(3)
N5 0.0236(5) 0.0208(5) 0.0325(6) 0.0011(4) 0.0101(4) 0.0002(4)
N4 0.0237(5) 0.0201(5) 0.0361(6) -0.0005(4) 0.0109(4) -0.0004(4)
N2 0.0215(5) 0.0219(5) 0.0262(5) 0.0009(4) 0.0074(4) -0.0006(4)
N3 0.0232(5) 0.0229(6) 0.0293(5) -0.0004(4) 0.0089(4) -0.0008(4)
N1 0.0226(5) 0.0207(6) 0.0280(5) -0.0016(4) 0.0084(4) 0.0004(4)
C1 0.0235(6) 0.0242(6) 0.0233(6) -0.0006(5) 0.0069(5) -0.0012(5)
C3 0.0242(6) 0.0203(6) 0.0375(7) 0.0016(5) 0.0103(5) 0.0002(5)
C47 0.0254(6) 0.0204(6) 0.0327(7) 0.0026(5) 0.0110(5) 0.0018(5)
C25 0.0192(6) 0.0226(6) 0.0336(7) 0.0023(5) 0.0085(5) 0.0017(5)
C2 0.0221(6) 0.0242(6) 0.0225(6) -0.0008(5) 0.0052(5) -0.0003(5)
C36 0.0244(6) 0.0211(6) 0.0389(7) 0.0029(5) 0.0107(5) -0.0017(5)
C8 0.0235(6) 0.0180(6) 0.0381(7) 0.0013(5) 0.0091(5) 0.0008(5)
C15 0.0218(6) 0.0210(6) 0.0365(7) -0.0020(5) 0.0107(5) -0.0023(5)
C20 0.0229(6) 0.0266(7) 0.0419(8) -0.0076(6) 0.0117(5) -0.0039(5)
C52 0.0267(6) 0.0228(6) 0.0334(7) 0.0034(5) 0.0100(5) 0.0017(5)
C51 0.0249(6) 0.0280(7) 0.0390(7) 0.0034(6) 0.0100(6) 0.0010(5)
C48 0.0303(7) 0.0234(7) 0.0339(7) 0.0007(5) 0.0097(5) 0.0019(5)
C4 0.0316(7) 0.0274(7) 0.0438(8) 0.0030(6) 0.0173(6) 0.0009(5)
C30 0.0219(6) 0.0289(7) 0.0346(7) 0.0041(5) 0.0091(5) 0.0039(5)
C49 0.0369(8) 0.0306(7) 0.0349(7) -0.0023(6) 0.0157(6) 0.0020(6)
C37 0.0323(7) 0.0242(7) 0.0430(8) 0.0051(6) 0.0166(6) 0.0012(5)
C26 0.0218(6) 0.0227(6) 0.0377(7) 0.0001(5) 0.0081(5) 0.0018(5)
C41 0.0305(7) 0.0216(7) 0.0423(8) 0.0031(6) 0.0071(6) -0.0026(5)
C7 0.0263(7) 0.0222(7) 0.0443(8) 0.0014(6) 0.0041(6) 0.0007(5)
C16 0.0227(6) 0.0250(7) 0.0406(7) 0.0021(6) 0.0122(5) -0.0010(5)
C50 0.0293(7) 0.0311(7) 0.0430(8) 0.0024(6) 0.0181(6) 0.0034(6)
C31 0.0293(7) 0.0255(7) 0.0351(7) -0.0028(5) 0.0040(5) 0.0000(5)
C21 0.0315(7) 0.0336(8) 0.0350(7) 0.0086(6) 0.0130(6) 0.0055(6)
C33 0.0277(7) 0.0416(9) 0.0299(7) 0.0035(6) 0.0037(5) -0.0003(6)
C28 0.0309(7) 0.0250(7) 0.0533(9) 0.0091(6) 0.0195(6) 0.0022(6)
C29 0.0323(7) 0.0324(8) 0.0380(7) 0.0103(6) 0.0144(6) 0.0057(6)
C23 0.0308(7) 0.0371(8) 0.0360(7) -0.0130(6) 0.0098(6) -0.0023(6)
C40 0.0285(7) 0.0297(8) 0.0548(9) 0.0071(7) 0.0023(6) -0.0051(6)
C55 0.0268(7) 0.0365(8) 0.0322(7) -0.0019(6) 0.0085(5) -0.0015(6)
C53 0.0323(7) 0.0350(8) 0.0341(7) -0.0057(6) 0.0089(6) -0.0009(6)
C56 0.0294(7) 0.0395(8) 0.0379(8) -0.0027(6) 0.0077(6) -0.0037(6)
C27 0.0248(6) 0.0240(7) 0.0497(8) 0.0001(6) 0.0116(6) -0.0002(5)
C6 0.0220(7) 0.0256(7) 0.0621(10) 0.0031(7) 0.0087(6) -0.0002(5)
C19 0.0270(7) 0.0281(7) 0.0544(9) -0.0125(6) 0.0175(6) -0.0054(6)
C18 0.0264(7) 0.0209(7) 0.0671(10) -0.0041(6) 0.0194(7) -0.0008(5)
C42 0.0428(8) 0.0345(8) 0.0379(8) 0.0006(6) 0.0177(7) -0.0013(6)
C38 0.0347(8) 0.0312(8) 0.0578(10) 0.0085(7) 0.0242(7) 0.0031(6)
C17 0.0252(7) 0.0253(7) 0.0534(9) 0.0060(6) 0.0137(6) 0.0004(5)
C44 0.0391(8) 0.0297(8) 0.0386(8) -0.0047(6) 0.0039(6) -0.0046(6)
C22 0.0371(8) 0.0442(9) 0.0323(7) 0.0039(6) 0.0082(6) 0.0083(7)
C5 0.0262(7) 0.0286(8) 0.0625(10) 0.0052(7) 0.0208(7) 0.0004(5)
C32 0.0401(8) 0.0309(8) 0.0424(8) -0.0077(6) 0.0041(6) 0.0006(6)
C24 0.0413(9) 0.0460(10) 0.0393(8) -0.0123(7) 0.0152(7) -0.0065(7)
C45 0.0449(9) 0.0380(9) 0.0409(8) 0.0010(7) 0.0118(7) 0.0009(7)
B1 0.0220(7) 0.0228(7) 0.0276(7) 0.0002(5) 0.0081(5) -0.0005(5)
C39 0.0246(7) 0.0341(8) 0.0707(11) 0.0133(8) 0.0151(7) -0.0002(6)
C34 0.0401(9) 0.0573(11) 0.0312(7) -0.0042(7) 0.0066(6) -0.0018(7)
C54 0.0404(9) 0.0487(10) 0.0372(8) 0.0043(7) 0.0013(7) -0.0019(7)
C43 0.0640(12) 0.0492(11) 0.0439(9) 0.0032(8) 0.0276(9) 0.0112(9)

loop_
_atom_type_symbol
_atom_type_description
_atom_type_scat_dispersion_real
_atom_type_scat_dispersion_imag
_atom_type_scat_source
C C 0.0181 0.0091 'International Tables Vol C Tables 4.2.6.8 and 6.1.1.4'
H H 0.0000 0.0000 'International Tables Vol C Tables 4.2.6.8 and 6.1.1.4'
B B 0.0090 0.0039 'International Tables Vol C Tables 4.2.6.8 and 6.1.1.4'
N N 0.0311 0.0180 'International Tables Vol C Tables 4.2.6.8 and 6.1.1.4'
O O 0.0492 0.0322 'International Tables Vol C Tables 4.2.6.8 and 6.1.1.4'

loop_
_geom_angle_atom_site_label_1
_geom_angle_atom_site_label_2
_geom_angle_atom_site_label_3
_geom_angle
_geom_angle_site_symmetry_1
_geom_angle_site_symmetry_3
_geom_angle_publ_flag
C3 O2 B1 107.46(10) . . ?
C8 O1 B1 106.88(10) . . ?
C47 N5 H5 117.8 . . ?
C2 N5 H5 117.8 . . ?
C2 N5 C47 124.37(11) . . ?
C1 N4 H4 118.3 . . ?
C1 N4 C36 123.37(11) . . ?
C36 N4 H4 118.3 . . ?
C25 N2 B1 117.18(10) . . ?
C2 N2 C25 120.76(11) . . ?
C2 N2 B1 122.00(11) . . ?
C2 N3 C1 118.42(11) . . ?
C1 N1 C15 119.51(11) . . ?
C1 N1 B1 121.88(11) . . ?
C15 N1 B1 118.55(10) . . ?
N3 C1 N4 116.23(11) . . ?
N3 C1 N1 124.65(12) . . ?
N1 C1 N4 119.12(12) . . ?
O2 C3 C8 110.21(12) . . ?
O2 C3 C4 128.24(14) . . ?
C4 C3 C8 121.55(14) . . ?
C52 C47 N5 119.91(12) . . ?
C48 C47 N5 118.33(12) . . ?
C48 C47 C52 121.67(12) . . ?
C30 C25 N2 117.54(12) . . ?
C30 C25 C26 122.04(13) . . ?
C26 C25 N2 120.35(12) . . ?
N2 C2 N5 119.36(12) . . ?
N3 C2 N5 116.51(11) . . ?
N3 C2 N2 124.12(12) . . ?
C37 C36 N4 119.15(13) . . ?
C41 C36 N4 118.23(13) . . ?
C41 C36 C37 122.57(13) . . ?
O1 C8 C3 110.72(12) . . ?
O1 C8 C7 128.17(14) . . ?
C7 C8 C3 121.10(13) . . ?
C20 C15 N1 119.27(12) . . ?
C16 C15 N1 119.09(12) . . ?
C16 C15 C20 121.65(13) . . ?
C15 C20 C23 122.97(13) . . ?
C19 C20 C15 117.73(14) . . ?
C19 C20 C23 119.30(13) . . ?
C47 C52 C55 120.09(12) . . ?
C51 C52 C47 117.86(13) . . ?
C51 C52 C55 122.05(13) . . ?
C52 C51 H51 119.4 . . ?
C50 C51 C52 121.26(13) . . ?
C50 C51 H51 119.4 . . ?
C47 C48 C53 122.55(13) . . ?
C49 C48 C47 118.22(13) . . ?
C49 C48 C53 119.19(13) . . ?
C3 C4 H4A 121.4 . . ?
C3 C4 C5 117.29(15) . . ?
C5 C4 H4A 121.4 . . ?
C25 C30 C33 123.25(13) . . ?
C29 C30 C25 117.78(13) . . ?
C29 C30 C33 118.97(13) . . ?
C48 C49 H49 119.4 . . ?
C50 C49 C48 121.22(14) . . ?
C50 C49 H49 119.4 . . ?
C36 C37 C42 119.65(13) . . ?
C38 C37 C36 117.44(15) . . ?
C38 C37 C42 122.91(14) . . ?
C25 C26 C31 121.17(12) . . ?
C27 C26 C25 117.80(13) . . ?
C27 C26 C31 121.02(13) . . ?
C36 C41 C44 122.40(13) . . ?
C40 C41 C36 117.45(14) . . ?
C40 C41 C44 120.14(14) . . ?
C8 C7 H7 121.1 . . ?
C8 C7 C6 117.71(15) . . ?
C6 C7 H7 121.1 . . ?
C15 C16 C21 123.04(13) . . ?
C17 C16 C15 117.90(14) . . ?
C17 C16 C21 119.05(13) . . ?
C51 C50 H50 120.1 . . ?
C49 C50 C51 119.77(13) . . ?
C49 C50 H50 120.1 . . ?
C26 C31 H31A 108.5 . . ?
C26 C31 H31B 108.5 . . ?
C26 C31 C32 115.01(13) . . ?
H31A C31 H31B 107.5 . . ?
C32 C31 H31A 108.5 . . ?
C32 C31 H31B 108.5 . . ?
C16 C21 H21A 109.3 . . ?
C16 C21 H21B 109.3 . . ?
C16 C21 C22 111.53(12) . . ?
H21A C21 H21B 108.0 . . ?
C22 C21 H21A 109.3 . . ?
C22 C21 H21B 109.3 . . ?
C30 C33 H33A 109.0 . . ?
C30 C33 H33B 109.0 . . ?
C30 C33 C34 112.97(13) . . ?
H33A C33 H33B 107.8 . . ?
C34 C33 H33A 109.0 . . ?
C34 C33 H33B 109.0 . . ?
C29 C28 H28 119.8 . . ?
C29 C28 C27 120.35(14) . . ?
C27 C28 H28 119.8 . . ?
C30 C29 H29 119.4 . . ?
C28 C29 C30 121.15(14) . . ?
C28 C29 H29 119.4 . . ?
C20 C23 H23A 109.0 . . ?
C20 C23 H23B 109.0 . . ?
C20 C23 C24 113.05(13) . . ?
H23A C23 H23B 107.8 . . ?
C24 C23 H23A 109.0 . . ?
C24 C23 H23B 109.0 . . ?
C41 C40 H40 119.4 . . ?
C39 C40 C41 121.17(15) . . ?
C39 C40 H40 119.4 . . ?
C52 C55 H55A 108.3 . . ?
C52 C55 H55B 108.3 . . ?
C52 C55 C56 115.93(12) . . ?
H55A C55 H55B 107.4 . . ?
C56 C55 H55A 108.3 . . ?
C56 C55 H55B 108.3 . . ?
C48 C53 H53A 109.0 . . ?
C48 C53 H53B 109.0 . . ?
C48 C53 C54 112.73(13) . . ?
H53A C53 H53B 107.8 . . ?
C54 C53 H53A 109.0 . . ?
C54 C53 H53B 109.0 . . ?
C55 C56 H56A 109.5 . . ?
C55 C56 H56B 109.5 . . ?
C55 C56 H56C 109.5 . . ?
H56A C56 H56B 109.5 . . ?
H56A C56 H56C 109.5 . . ?
H56B C56 H56C 109.5 . . ?
C26 C27 H27 119.6 . . ?
C28 C27 C26 120.84(14) . . ?
C28 C27 H27 119.6 . . ?
C7 C6 H6 119.5 . . ?
C5 C6 C7 120.91(14) . . ?
C5 C6 H6 119.5 . . ?
C20 C19 H19 119.2 . . ?
C18 C19 C20 121.54(14) . . ?
C18 C19 H19 119.2 . . ?
C19 C18 H18 120.1 . . ?
C19 C18 C17 119.90(14) . . ?
C17 C18 H18 120.1 . . ?
C37 C42 H42A 108.2 . . ?
C37 C42 H42B 108.2 . . ?
C37 C42 C43 116.27(15) . . ?
H42A C42 H42B 107.4 . . ?
C43 C42 H42A 108.2 . . ?
C43 C42 H42B 108.2 . . ?
C37 C38 H38 119.4 . . ?
C39 C38 C37 121.16(16) . . ?
C39 C38 H38 119.4 . . ?
C16 C17 H17 119.4 . . ?
C18 C17 C16 121.28(15) . . ?
C18 C17 H17 119.4 . . ?
C41 C44 H44A 108.9 . . ?
C41 C44 H44B 108.9 . . ?
C41 C44 C45 113.34(13) . . ?
H44A C44 H44B 107.7 . . ?
C45 C44 H44A 108.9 . . ?
C45 C44 H44B 108.9 . . ?
C21 C22 H22A 109.5 . . ?
C21 C22 H22B 109.5 . . ?
C21 C22 H22C 109.5 . . ?
H22A C22 H22B 109.5 . . ?
H22A C22 H22C 109.5 . . ?
H22B C22 H22C 109.5 . . ?
C4 C5 H5A 119.3 . . ?
C6 C5 C4 121.42(14) . . ?
C6 C5 H5A 119.3 . . ?
C31 C32 H32A 109.5 . . ?
C31 C32 H32B 109.5 . . ?
C31 C32 H32C 109.5 . . ?
H32A C32 H32B 109.5 . . ?
H32A C32 H32C 109.5 . . ?
H32B C32 H32C 109.5 . . ?
C23 C24 H24A 109.5 . . ?
C23 C24 H24B 109.5 . . ?
C23 C24 H24C 109.5 . . ?
H24A C24 H24B 109.5 . . ?
H24A C24 H24C 109.5 . . ?
H24B C24 H24C 109.5 . . ?
C44 C45 H45A 109.5 . . ?
C44 C45 H45B 109.5 . . ?
C44 C45 H45C 109.5 . . ?
H45A C45 H45B 109.5 . . ?
H45A C45 H45C 109.5 . . ?
H45B C45 H45C 109.5 . . ?
O2 B1 O1 104.72(10) . . ?
O2 B1 N2 110.56(11) . . ?
O2 B1 N1 111.64(11) . . ?
O1 B1 N2 112.14(11) . . ?
O1 B1 N1 110.90(11) . . ?
N1 B1 N2 106.98(11) . . ?
C40 C39 C38 120.18(14) . . ?
C40 C39 H39 119.9 . . ?
C38 C39 H39 119.9 . . ?
C33 C34 H34A 109.5 . . ?
C33 C34 H34B 109.5 . . ?
C33 C34 H34C 109.5 . . ?
H34A C34 H34B 109.5 . . ?
H34A C34 H34C 109.5 . . ?
H34B C34 H34C 109.5 . . ?
C53 C54 H54A 109.5 . . ?
C53 C54 H54B 109.5 . . ?
C53 C54 H54C 109.5 . . ?
H54A C54 H54B 109.5 . . ?
H54A C54 H54C 109.5 . . ?
H54B C54 H54C 109.5 . . ?
C42 C43 H43A 109.5 . . ?
C42 C43 H43B 109.5 . . ?
C42 C43 H43C 109.5 . . ?
H43A C43 H43B 109.5 . . ?
H43A C43 H43C 109.5 . . ?
H43B C43 H43C 109.5 . . ?

loop_
_geom_bond_atom_site_label_1
_geom_bond_atom_site_label_2
_geom_bond_distance
_geom_bond_site_symmetry_2
_geom_bond_publ_flag
O2 C3 1.3597(17) . ?
O2 B1 1.4755(17) . ?
O1 C8 1.3558(16) . ?
O1 B1 1.4907(17) . ?
N5 H5 0.8800 . ?
N5 C47 1.4423(17) . ?
N5 C2 1.3541(17) . ?
N4 H4 0.8800 . ?
N4 C1 1.3535(17) . ?
N4 C36 1.4352(17) . ?
N2 C25 1.4443(17) . ?
N2 C2 1.3411(16) . ?
N2 B1 1.5413(18) . ?
N3 C1 1.3390(17) . ?
N3 C2 1.3333(17) . ?
N1 C1 1.3416(16) . ?
N1 C15 1.4456(17) . ?
N1 B1 1.5357(18) . ?
C3 C8 1.399(2) . ?
C3 C4 1.372(2) . ?
C47 C52 1.4060(19) . ?
C47 C48 1.398(2) . ?
C25 C30 1.4005(19) . ?
C25 C26 1.4069(19) . ?
C36 C37 1.400(2) . ?
C36 C41 1.400(2) . ?
C8 C7 1.3786(19) . ?
C15 C20 1.4056(19) . ?
C15 C16 1.404(2) . ?
C20 C23 1.509(2) . ?
C20 C19 1.398(2) . ?
C52 C51 1.3962(19) . ?
C52 C55 1.506(2) . ?
C51 H51 0.9500 . ?
C51 C50 1.385(2) . ?
C48 C49 1.395(2) . ?
C48 C53 1.512(2) . ?
C4 H4A 0.9500 . ?
C4 C5 1.407(2) . ?
C30 C33 1.509(2) . ?
C30 C29 1.395(2) . ?
C49 H49 0.9500 . ?
C49 C50 1.382(2) . ?
C37 C42 1.507(2) . ?
C37 C38 1.392(2) . ?
C26 C31 1.512(2) . ?
C26 C27 1.396(2) . ?
C41 C40 1.396(2) . ?
C41 C44 1.509(2) . ?
C7 H7 0.9500 . ?
C7 C6 1.401(2) . ?
C16 C21 1.510(2) . ?
C16 C17 1.398(2) . ?
C50 H50 0.9500 . ?
C31 H31A 0.9900 . ?
C31 H31B 0.9900 . ?
C31 C32 1.525(2) . ?
C21 H21A 0.9900 . ?
C21 H21B 0.9900 . ?
C21 C22 1.529(2) . ?
C33 H33A 0.9900 . ?
C33 H33B 0.9900 . ?
C33 C34 1.527(2) . ?
C28 H28 0.9500 . ?
C28 C29 1.380(2) . ?
C28 C27 1.384(2) . ?
C29 H29 0.9500 . ?
C23 H23A 0.9900 . ?
C23 H23B 0.9900 . ?
C23 C24 1.532(2) . ?
C40 H40 0.9500 . ?
C40 C39 1.377(3) . ?
C55 H55A 0.9900 . ?
C55 H55B 0.9900 . ?
C55 C56 1.524(2) . ?
C53 H53A 0.9900 . ?
C53 H53B 0.9900 . ?
C53 C54 1.524(2) . ?
C56 H56A 0.9800 . ?
C56 H56B 0.9800 . ?
C56 H56C 0.9800 . ?
C27 H27 0.9500 . ?
C6 H6 0.9500 . ?
C6 C5 1.376(3) . ?
C19 H19 0.9500 . ?
C19 C18 1.376(2) . ?
C18 H18 0.9500 . ?
C18 C17 1.381(2) . ?
C42 H42A 0.9900 . ?
C42 H42B 0.9900 . ?
C42 C43 1.516(2) . ?
C38 H38 0.9500 . ?
C38 C39 1.384(3) . ?
C17 H17 0.9500 . ?
C44 H44A 0.9900 . ?
C44 H44B 0.9900 . ?
C44 C45 1.528(2) . ?
C22 H22A 0.9800 . ?
C22 H22B 0.9800 . ?
C22 H22C 0.9800 . ?
C5 H5A 0.9500 . ?
C32 H32A 0.9800 . ?
C32 H32B 0.9800 . ?
C32 H32C 0.9800 . ?
C24 H24A 0.9800 . ?
C24 H24B 0.9800 . ?
C24 H24C 0.9800 . ?
C45 H45A 0.9800 . ?
C45 H45B 0.9800 . ?
C45 H45C 0.9800 . ?
C39 H39 0.9500 . ?
C34 H34A 0.9800 . ?
C34 H34B 0.9800 . ?
C34 H34C 0.9800 . ?
C54 H54A 0.9800 . ?
C54 H54B 0.9800 . ?
C54 H54C 0.9800 . ?
C43 H43A 0.9800 . ?
C43 H43B 0.9800 . ?
C43 H43C 0.9800 . ?

loop_
_geom_torsion_atom_site_label_1
_geom_torsion_atom_site_label_2
_geom_torsion_atom_site_label_3
_geom_torsion_atom_site_label_4
_geom_torsion
_geom_torsion_site_symmetry_1
_geom_torsion_site_symmetry_2
_geom_torsion_site_symmetry_3
_geom_torsion_site_symmetry_4
_geom_torsion_publ_flag
O2 C3 C8 O1 -0.82(15) . . . . ?
O2 C3 C8 C7 178.19(12) . . . . ?
O2 C3 C4 C5 -178.60(13) . . . . ?
O1 C8 C7 C6 179.68(13) . . . . ?
N5 C47 C52 C51 -177.18(12) . . . . ?
N5 C47 C52 C55 2.4(2) . . . . ?
N5 C47 C48 C49 176.94(12) . . . . ?
N5 C47 C48 C53 -5.3(2) . . . . ?
N4 C36 C37 C42 -0.5(2) . . . . ?
N4 C36 C37 C38 -179.30(13) . . . . ?
N4 C36 C41 C40 178.22(13) . . . . ?
N4 C36 C41 C44 -3.2(2) . . . . ?
N2 C25 C30 C33 4.13(19) . . . . ?
N2 C25 C30 C29 -175.36(12) . . . . ?
N2 C25 C26 C31 -1.99(19) . . . . ?
N2 C25 C26 C27 176.82(12) . . . . ?
N1 C15 C20 C23 -0.02(19) . . . . ?
N1 C15 C20 C19 -179.88(12) . . . . ?
N1 C15 C16 C21 -1.45(19) . . . . ?
N1 C15 C16 C17 179.99(11) . . . . ?
C1 N4 C36 C37 -78.15(17) . . . . ?
C1 N4 C36 C41 104.46(15) . . . . ?
C1 N3 C2 N5 176.78(11) . . . . ?
C1 N3 C2 N2 -2.24(19) . . . . ?
C1 N1 C15 C20 95.67(15) . . . . ?
C1 N1 C15 C16 -84.11(15) . . . . ?
C1 N1 B1 O2 -130.84(12) . . . . ?
C1 N1 B1 O1 112.80(13) . . . . ?
C1 N1 B1 N2 -9.77(16) . . . . ?
C3 O2 B1 O1 -1.01(13) . . . . ?
C3 O2 B1 N2 119.97(11) . . . . ?
C3 O2 B1 N1 -121.07(11) . . . . ?
C3 C8 C7 C6 0.9(2) . . . . ?
C3 C4 C5 C6 0.2(2) . . . . ?
C47 N5 C2 N2 -169.08(12) . . . . ?
C47 N5 C2 N3 11.85(18) . . . . ?
C47 C52 C51 C50 0.7(2) . . . . ?
C47 C52 C55 C56 177.46(13) . . . . ?
C47 C48 C49 C50 -0.1(2) . . . . ?
C47 C48 C53 C54 -83.33(18) . . . . ?
C25 N2 C2 N5 -12.62(18) . . . . ?
C25 N2 C2 N3 166.37(12) . . . . ?
C25 N2 B1 O2 -40.01(15) . . . . ?
C25 N2 B1 O1 76.44(14) . . . . ?
C25 N2 B1 N1 -161.77(11) . . . . ?
C25 C30 C33 C34 -126.14(15) . . . . ?
C25 C30 C29 C28 -1.7(2) . . . . ?
C25 C26 C31 C32 -153.56(13) . . . . ?
C25 C26 C27 C28 -1.5(2) . . . . ?
C2 N5 C47 C52 -81.29(17) . . . . ?
C2 N5 C47 C48 102.04(15) . . . . ?
C2 N2 C25 C30 -89.24(15) . . . . ?
C2 N2 C25 C26 93.94(15) . . . . ?
C2 N2 B1 O2 137.03(12) . . . . ?
C2 N2 B1 O1 -106.51(13) . . . . ?
C2 N2 B1 N1 15.28(16) . . . . ?
C2 N3 C1 N4 -172.14(11) . . . . ?
C2 N3 C1 N1 8.31(19) . . . . ?
C36 N4 C1 N3 10.93(19) . . . . ?
C36 N4 C1 N1 -169.49(12) . . . . ?
C36 C37 C42 C43 -178.50(14) . . . . ?
C36 C37 C38 C39 1.6(2) . . . . ?
C36 C41 C40 C39 0.6(2) . . . . ?
C36 C41 C44 C45 -88.73(17) . . . . ?
C8 O1 B1 O2 0.52(13) . . . . ?
C8 O1 B1 N2 -119.40(11) . . . . ?
C8 O1 B1 N1 121.08(11) . . . . ?
C8 C3 C4 C5 0.5(2) . . . . ?
C8 C7 C6 C5 -0.1(2) . . . . ?
C15 N1 C1 N4 -3.48(18) . . . . ?
C15 N1 C1 N3 176.06(12) . . . . ?
C15 N1 B1 O2 51.94(15) . . . . ?
C15 N1 B1 O1 -64.42(15) . . . . ?
C15 N1 B1 N2 173.01(10) . . . . ?
C15 C20 C23 C24 125.00(15) . . . . ?
C15 C20 C19 C18 -0.6(2) . . . . ?
C15 C16 C21 C22 -119.44(15) . . . . ?
C15 C16 C17 C18 0.3(2) . . . . ?
C20 C15 C16 C21 178.77(12) . . . . ?
C20 C15 C16 C17 0.21(19) . . . . ?
C20 C19 C18 C17 1.1(2) . . . . ?
C52 C47 C48 C49 0.3(2) . . . . ?
C52 C47 C48 C53 178.06(13) . . . . ?
C52 C51 C50 C49 -0.5(2) . . . . ?
C51 C52 C55 C56 -3.0(2) . . . . ?
C48 C47 C52 C51 -0.6(2) . . . . ?
C48 C47 C52 C55 178.91(13) . . . . ?
C48 C49 C50 C51 0.2(2) . . . . ?
C4 C3 C8 O1 179.91(12) . . . . ?
C4 C3 C8 C7 -1.1(2) . . . . ?
C30 C25 C26 C31 -178.66(12) . . . . ?
C30 C25 C26 C27 0.15(19) . . . . ?
C49 C48 C53 C54 94.39(17) . . . . ?
C37 C36 C41 C40 0.9(2) . . . . ?
C37 C36 C41 C44 179.54(14) . . . . ?
C37 C38 C39 C40 -0.2(2) . . . . ?
C26 C25 C30 C33 -179.11(13) . . . . ?
C26 C25 C30 C29 1.41(19) . . . . ?
C41 C36 C37 C42 176.77(14) . . . . ?
C41 C36 C37 C38 -2.0(2) . . . . ?
C41 C40 C39 C38 -1.0(2) . . . . ?
C7 C6 C5 C4 -0.4(2) . . . . ?
C16 C15 C20 C23 179.77(13) . . . . ?
C16 C15 C20 C19 -0.10(19) . . . . ?
C31 C26 C27 C28 177.33(13) . . . . ?
C21 C16 C17 C18 -178.31(13) . . . . ?
C33 C30 C29 C28 178.81(13) . . . . ?
C29 C30 C33 C34 53.34(18) . . . . ?
C29 C28 C27 C26 1.2(2) . . . . ?
C23 C20 C19 C18 179.58(13) . . . . ?
C40 C41 C44 C45 89.84(17) . . . . ?
C55 C52 C51 C50 -178.83(14) . . . . ?
C53 C48 C49 C50 -177.91(14) . . . . ?
C27 C26 C31 C32 27.67(19) . . . . ?
C27 C28 C29 C30 0.4(2) . . . . ?
C19 C20 C23 C24 -55.13(18) . . . . ?
C19 C18 C17 C16 -0.9(2) . . . . ?
C42 C37 C38 C39 -177.11(15) . . . . ?
C38 C37 C42 C43 0.2(2) . . . . ?
C17 C16 C21 C22 59.10(17) . . . . ?
C44 C41 C40 C39 -178.03(15) . . . . ?
B1 O2 C3 C8 1.14(14) . . . . ?
B1 O2 C3 C4 -179.66(14) . . . . ?
B1 O1 C8 C3 0.14(14) . . . . ?
B1 O1 C8 C7 -178.78(13) . . . . ?
B1 N2 C25 C30 87.85(14) . . . . ?
B1 N2 C25 C26 -88.97(15) . . . . ?
B1 N2 C2 N5 170.43(11) . . . . ?
B1 N2 C2 N3 -10.57(19) . . . . ?
B1 N1 C1 N4 179.33(11) . . . . ?
B1 N1 C1 N3 -1.13(19) . . . . ?
B1 N1 C15 C20 -87.04(15) . . . . ?
B1 N1 C15 C16 93.17(15) . . . . ?
